data_4317858
loop_
_publ_author_name
'Rong Cao'
'Daofeng Sun'
'Yucang Liang'
'Maochun Hong'
'Kazuyuki Tatsumi'
'Qian Shi'

_publ_section_title
;
 Syntheses and Characterizations of Three-Dimensional Channel-like
 Polymeric Lanthanide Complexes Constructed by
 1,2,4,5-Benzenetetracarboxylic Acid
;
_journal_name_full 'Inorganic Chemistry'
_journal_page_first 2087
_journal_page_last 2094
_journal_paper_doi 10.1021/ic0110124
_journal_volume 41
_journal_year 2002
_chemical_formula_sum 'C15 H3 Er2 O20'
_chemical_formula_weight 837.69
_chemical_name_systematic
;
  ?
;
_space_group_IT_number 2
_symmetry_cell_setting triclinic
_symmetry_space_group_name_Hall '-P 1'
_symmetry_space_group_name_H-M 'P -1'
_atom_sites_solution_hydrogens geom
_atom_sites_solution_primary direct
_atom_sites_solution_secondary difmap
_audit_creation_method SHELXL-97
_cell_angle_alpha 104.8330(10)
_cell_angle_beta 91.0000(10)
_cell_angle_gamma 114.2570(10)
_cell_formula_units_Z 2
_cell_length_a 9.6739(5)
_cell_length_b 11.0039(5)
_cell_length_c 11.5523(6)
_cell_measurement_temperature 293(2)
_cell_volume 1073.27(9)
_computing_structure_refinement 'SHELXL-97 (Sheldrick, 1997)'
_computing_structure_solution 'SHELXS-97 (Sheldrick, 1990)'
_diffrn_ambient_temperature 293(2)
_diffrn_measured_fraction_theta_full 0.976
_diffrn_measured_fraction_theta_max 0.976
_diffrn_radiation_monochromator graphite
_diffrn_radiation_source 'fine-focus sealed tube'
_diffrn_radiation_type MoK\a
_diffrn_radiation_wavelength 0.71073
_diffrn_reflns_av_R_equivalents 0.0233
_diffrn_reflns_av_sigmaI/netI 0.0449
_diffrn_reflns_limit_h_max 11
_diffrn_reflns_limit_h_min -10
_diffrn_reflns_limit_k_max 13
_diffrn_reflns_limit_k_min -12
_diffrn_reflns_limit_l_max 13
_diffrn_reflns_limit_l_min -12
_diffrn_reflns_number 5541
_diffrn_reflns_theta_full 25.04
_diffrn_reflns_theta_max 25.04
_diffrn_reflns_theta_min 1.84
_exptl_absorpt_coefficient_mu 7.868
_exptl_crystal_colour pink
_exptl_crystal_density_diffrn 2.592
_exptl_crystal_density_method 'not measured'
_exptl_crystal_description prism
_exptl_crystal_F_000 778
_exptl_crystal_size_max 0.48
_exptl_crystal_size_mid 0.12
_exptl_crystal_size_min 0.12
_refine_diff_density_max 1.084
_refine_diff_density_min -2.365
_refine_diff_density_rms 0.263
_refine_ls_extinction_method none
_refine_ls_goodness_of_fit_ref 1.054
_refine_ls_hydrogen_treatment mixed
_refine_ls_matrix_type full
_refine_ls_number_parameters 334
_refine_ls_number_reflns 3713
_refine_ls_number_restraints 0
_refine_ls_restrained_S_all 1.054
_refine_ls_R_factor_all 0.0394
_refine_ls_R_factor_gt 0.0340
_refine_ls_shift/su_max 0.001
_refine_ls_shift/su_mean 0.000
_refine_ls_structure_factor_coef Fsqd
_refine_ls_weighting_details 'calc w=1/[\s^2^(Fo^2^)+(0.0581P)^2^+0.9693P] where P=(Fo^2^+2Fc^2^)/3'
_refine_ls_weighting_scheme calc
_refine_ls_wR_factor_gt 0.0902
_refine_ls_wR_factor_ref 0.0932
_reflns_number_gt 3228
_reflns_number_total 3713
_reflns_threshold_expression >2sigma(I)
_cod_data_source_file ic0110124_2.cif
_cod_data_source_block Er
_cod_database_code 4317858

loop_
_symmetry_equiv_pos_as_xyz
'x, y, z'
'-x, -y, -z'

loop_
_atom_site_label
_atom_site_type_symbol
_atom_site_fract_x
_atom_site_fract_y
_atom_site_fract_z
_atom_site_U_iso_or_equiv
_atom_site_adp_type
_atom_site_occupancy
_atom_site_symmetry_multiplicity
_atom_site_calc_flag
_atom_site_refinement_flags
_atom_site_disorder_assembly
_atom_site_disorder_group
Er1 Er 0.50773(3) 1.00724(3) 0.74647(3) 0.01208(12) Uani 1 1 d . . .
Er2 Er 0.48314(3) 0.57553(3) 0.67001(3) 0.01036(12) Uani 1 1 d . . .
OW1 O 0.0375(11) 0.3434(10) 0.8498(9) 0.095(4) Uani 1 1 d . . .
O1 O 0.2828(5) 0.8612(5) 0.6015(5) 0.0185(11) Uani 1 1 d . . .
O01 O 0.4790(7) 1.1693(6) 0.6692(5) 0.0303(13) Uani 1 1 d . . .
OW2 O 0.3136(16) 0.3908(15) 0.9851(13) 0.126(5) Uani 1 1 d . . .
O2 O 0.3944(5) 0.7490(5) 0.6668(4) 0.0133(10) Uani 1 1 d . . .
O02 O 0.6078(7) 1.2171(6) 0.9110(5) 0.0310(13) Uani 1 1 d . . .
OW3 O 0.149(3) 0.505(2) 1.1018(15) 0.217(10) Uani 1 1 d . . .
O3 O 0.4012(5) 0.5533(5) 0.4664(4) 0.0148(10) Uani 1 1 d . . .
O03 O 0.2741(6) 0.5539(6) 0.7834(5) 0.0264(13) Uani 1 1 d . . .
OW4 O 0.235(5) 0.213(3) 0.843(3) 0.44(3) Uani 1 1 d . . .
O4 O 0.2578(6) 0.4416(6) 0.2903(5) 0.0220(12) Uani 1 1 d . . .
O04 O 0.4846(7) 0.4318(6) 0.8016(5) 0.0293(13) Uani 1 1 d . . .
O5 O 0.6287(6) 0.9498(5) 0.8735(5) 0.0225(12) Uani 1 1 d . . .
O6 O 0.6164(5) 0.7388(5) 0.8506(5) 0.0179(11) Uani 1 1 d . . .
O7 O 1.3188(6) 0.9710(6) 0.8599(5) 0.0296(14) Uani 1 1 d . . .
O8 O 1.1832(7) 0.7637(6) 0.8868(6) 0.0356(15) Uani 1 1 d . . .
O9 O 0.2954(6) 0.3535(5) 0.5876(5) 0.0195(11) Uani 1 1 d . . .
O10 O 0.3137(5) 0.2582(5) 0.3947(4) 0.0166(10) Uani 1 1 d . . .
O11 O 0.3877(5) 0.0481(5) 0.4320(5) 0.0167(10) Uani 1 1 d . . .
O12 O 0.2236(6) -0.1203(6) 0.2830(5) 0.0299(14) Uani 1 1 d . . .
C1 C 0.2825(8) 0.7498(7) 0.6069(6) 0.0134(14) Uani 1 1 d . . .
C2 C 0.1408(8) 0.6177(7) 0.5499(6) 0.0135(14) Uani 1 1 d . . .
C3 C 0.0047(8) 0.6097(7) 0.5928(6) 0.0136(14) Uani 1 1 d . . .
H3A H 0.0070 0.6835 0.6553 0.016 Uiso 1 1 calc R . .
C4 C 0.1344(8) 0.5052(7) 0.4547(6) 0.0136(14) Uani 1 1 d . . .
C5 C 0.2719(7) 0.5018(7) 0.3991(6) 0.0136(14) Uani 1 1 d . . .
C6 C 0.6859(8) 0.8707(7) 0.8882(6) 0.0140(14) Uani 1 1 d . . .
C7 C 0.8471(8) 0.9356(7) 0.9491(6) 0.0150(14) Uani 1 1 d . . .
C8 C 0.9466(8) 0.8792(7) 0.9047(6) 0.0155(15) Uani 1 1 d . . .
H8A H 0.9102 0.7978 0.8407 0.019 Uiso 1 1 calc R . .
C9 C 1.0989(8) 0.9416(7) 0.9540(6) 0.0139(14) Uani 1 1 d . . .
C10 C 1.2096(8) 0.8871(8) 0.8972(7) 0.0187(16) Uani 1 1 d . . .
C11 C 0.2585(7) 0.2536(7) 0.4911(6) 0.0128(14) Uani 1 1 d . . .
C12 C 0.1266(8) 0.1193(7) 0.4964(6) 0.0133(14) Uani 1 1 d . . .
C13 C 0.0077(8) 0.1301(7) 0.5541(7) 0.0160(15) Uani 1 1 d . . .
H13A H 0.0126 0.2178 0.5910 0.019 Uiso 1 1 calc R . .
C14 C 0.1203(8) -0.0120(7) 0.4417(6) 0.0148(14) Uani 1 1 d . . .
C15 C 0.2496(8) -0.0299(7) 0.3824(7) 0.0158(15) Uani 1 1 d . . .

loop_
_atom_site_aniso_label
_atom_site_aniso_U_11
_atom_site_aniso_U_22
_atom_site_aniso_U_33
_atom_site_aniso_U_23
_atom_site_aniso_U_13
_atom_site_aniso_U_12
Er1 0.00882(18) 0.01154(19) 0.01387(19) 0.00186(13) 0.00010(13) 0.00358(14)
Er2 0.00777(18) 0.00913(18) 0.01214(19) 0.00214(13) 0.00050(12) 0.00227(13)
OW1 0.076(7) 0.076(7) 0.073(7) 0.003(5) 0.007(5) -0.015(5)
O1 0.013(2) 0.012(3) 0.027(3) 0.003(2) -0.007(2) 0.004(2)
O01 0.053(4) 0.020(3) 0.023(3) 0.005(2) -0.006(3) 0.022(3)
OW2 0.122(11) 0.132(11) 0.133(12) 0.078(10) 0.009(9) 0.041(9)
O2 0.010(2) 0.013(2) 0.016(2) 0.0010(19) -0.0024(19) 0.0059(19)
O02 0.037(3) 0.025(3) 0.023(3) -0.004(2) -0.007(2) 0.012(3)
OW3 0.34(3) 0.24(2) 0.121(14) 0.072(14) -0.040(15) 0.16(2)
O3 0.015(2) 0.013(2) 0.017(3) 0.006(2) 0.002(2) 0.006(2)
O03 0.026(3) 0.024(3) 0.035(3) 0.014(3) 0.017(3) 0.012(2)
OW4 0.55(6) 0.30(4) 0.37(5) 0.20(4) 0.10(5) 0.02(4)
O4 0.019(3) 0.029(3) 0.015(3) -0.002(2) 0.002(2) 0.012(2)
O04 0.026(3) 0.027(3) 0.034(3) 0.011(3) 0.007(3) 0.008(3)
O5 0.021(3) 0.019(3) 0.026(3) 0.000(2) -0.011(2) 0.012(2)
O6 0.010(2) 0.017(3) 0.023(3) 0.005(2) -0.002(2) 0.003(2)
O7 0.017(3) 0.035(3) 0.030(3) 0.003(3) 0.013(2) 0.009(3)
O8 0.034(3) 0.028(3) 0.046(4) -0.002(3) 0.010(3) 0.020(3)
O9 0.017(3) 0.009(2) 0.020(3) -0.001(2) 0.000(2) -0.003(2)
O10 0.012(2) 0.014(2) 0.021(3) 0.005(2) 0.006(2) 0.003(2)
O11 0.014(3) 0.016(3) 0.020(3) 0.005(2) 0.003(2) 0.008(2)
O12 0.011(3) 0.033(3) 0.027(3) -0.009(3) 0.003(2) 0.003(2)
C1 0.015(4) 0.015(4) 0.011(3) 0.006(3) 0.006(3) 0.006(3)
C2 0.011(3) 0.013(3) 0.015(3) 0.002(3) -0.002(3) 0.005(3)
C3 0.014(3) 0.014(3) 0.012(3) 0.000(3) -0.003(3) 0.008(3)
C4 0.012(3) 0.019(4) 0.014(3) 0.005(3) 0.002(3) 0.010(3)
C5 0.011(3) 0.013(3) 0.014(4) 0.001(3) 0.000(3) 0.004(3)
C6 0.017(4) 0.018(4) 0.007(3) 0.005(3) 0.000(3) 0.007(3)
C7 0.016(3) 0.019(4) 0.014(4) 0.007(3) 0.002(3) 0.009(3)
C8 0.015(4) 0.022(4) 0.009(3) 0.000(3) 0.001(3) 0.010(3)
C9 0.010(3) 0.015(3) 0.014(3) 0.000(3) 0.001(3) 0.005(3)
C10 0.012(4) 0.022(4) 0.015(4) -0.002(3) -0.005(3) 0.005(3)
C11 0.005(3) 0.013(3) 0.020(4) 0.007(3) 0.001(3) 0.002(3)
C12 0.011(3) 0.011(3) 0.015(3) 0.001(3) 0.000(3) 0.002(3)
C13 0.012(3) 0.013(3) 0.022(4) 0.005(3) 0.003(3) 0.005(3)
C14 0.014(3) 0.013(3) 0.017(4) 0.006(3) 0.005(3) 0.005(3)
C15 0.011(3) 0.009(3) 0.027(4) 0.006(3) 0.001(3) 0.003(3)

loop_
_atom_type_symbol
_atom_type_description
_atom_type_scat_dispersion_real
_atom_type_scat_dispersion_imag
_atom_type_scat_source
C C 0.0033 0.0016 'International Tables Vol C Tables 4.2.6.8 and 6.1.1.4'
H H 0.0000 0.0000 'International Tables Vol C Tables 4.2.6.8 and 6.1.1.4'
O O 0.0106 0.0060 'International Tables Vol C Tables 4.2.6.8 and 6.1.1.4'
Er Er -0.2586 4.9576 'International Tables Vol C Tables 4.2.6.8 and 6.1.1.4'

loop_
_geom_angle_atom_site_label_1
_geom_angle_atom_site_label_2
_geom_angle_atom_site_label_3
_geom_angle
_geom_angle_site_symmetry_1
_geom_angle_site_symmetry_3
_geom_angle_publ_flag
O5 Er1 O7 88.5(2) . 1_455 ?
O5 Er1 O01 151.4(2) . . ?
O7 Er1 O01 98.9(2) 1_455 . ?
O5 Er1 O11 100.85(18) . 2_666 ?
O7 Er1 O11 153.1(2) 1_455 2_666 ?
O01 Er1 O11 85.02(19) . 2_666 ?
O5 Er1 O02 79.4(2) . . ?
O7 Er1 O02 77.6(2) 1_455 . ?
O01 Er1 O02 75.3(2) . . ?
O11 Er1 O02 128.82(19) 2_666 . ?
O5 Er1 O1 129.05(17) . . ?
O7 Er1 O1 76.7(2) 1_455 . ?
O01 Er1 O1 79.53(19) . . ?
O11 Er1 O1 77.83(17) 2_666 . ?
O02 Er1 O1 140.45(19) . . ?
O5 Er1 O12 76.7(2) . 2_666 ?
O7 Er1 O12 152.7(2) 1_455 2_666 ?
O01 Er1 O12 84.8(2) . 2_666 ?
O11 Er1 O12 53.92(17) 2_666 2_666 ?
O02 Er1 O12 77.24(19) . 2_666 ?
O1 Er1 O12 130.32(18) . 2_666 ?
O5 Er1 O2 77.36(17) . . ?
O7 Er1 O2 85.11(18) 1_455 . ?
O01 Er1 O2 130.56(18) . . ?
O11 Er1 O2 72.59(16) 2_666 . ?
O02 Er1 O2 151.25(18) . . ?
O1 Er1 O2 53.28(15) . . ?
O12 Er1 O2 113.12(16) 2_666 . ?
O5 Er1 C15 85.0(2) . 2_666 ?
O7 Er1 C15 172.9(2) 1_455 2_666 ?
O01 Er1 C15 88.2(2) . 2_666 ?
O11 Er1 C15 27.5(2) 2_666 2_666 ?
O02 Er1 C15 104.0(2) . 2_666 ?
O1 Er1 C15 105.22(19) . 2_666 ?
O12 Er1 C15 27.00(19) 2_666 2_666 ?
O2 Er1 C15 90.62(17) . 2_666 ?
O5 Er1 C1 103.34(19) . . ?
O7 Er1 C1 78.0(2) 1_455 . ?
O01 Er1 C1 105.2(2) . . ?
O11 Er1 C1 75.30(18) 2_666 . ?
O02 Er1 C1 155.3(2) . . ?
O1 Er1 C1 26.20(18) . . ?
O12 Er1 C1 127.45(18) 2_666 . ?
O2 Er1 C1 27.19(18) . . ?
C15 Er1 C1 100.7(2) 2_666 . ?
O9 Er2 O6 143.31(18) . . ?
O9 Er2 O10 137.63(17) . 2_666 ?
O6 Er2 O10 77.77(17) . 2_666 ?
O9 Er2 O3 72.18(17) . . ?
O6 Er2 O3 142.30(17) . . ?
O10 Er2 O3 72.74(16) 2_666 . ?
O9 Er2 O03 73.39(18) . . ?
O6 Er2 O03 80.76(19) . . ?
O10 Er2 O03 141.38(17) 2_666 . ?
O3 Er2 O03 108.67(18) . . ?
O9 Er2 O2 112.17(17) . . ?
O6 Er2 O2 80.67(17) . . ?
O10 Er2 O2 76.64(16) 2_666 . ?
O3 Er2 O2 70.16(16) . . ?
O03 Er2 O2 68.43(17) . . ?
O9 Er2 O3 73.08(16) . 2_666 ?
O6 Er2 O3 122.04(16) . 2_666 ?
O10 Er2 O3 73.64(16) 2_666 2_666 ?
O3 Er2 O3 71.09(18) . 2_666 ?
O03 Er2 O3 144.57(17) . 2_666 ?
O2 Er2 O3 136.48(16) . 2_666 ?
O9 Er2 O04 71.01(19) . . ?
O6 Er2 O04 76.92(19) . . ?
O10 Er2 O04 130.88(18) 2_666 . ?
O3 Er2 O04 140.68(18) . . ?
O03 Er2 O04 73.20(19) . . ?
O2 Er2 O04 138.00(17) . . ?
O3 Er2 O04 85.39(17) 2_666 . ?
O9 Er2 O4 107.90(17) . 2_666 ?
O6 Er2 O4 71.89(16) . 2_666 ?
O10 Er2 O4 68.50(17) 2_666 2_666 ?
O3 Er2 O4 116.50(16) . 2_666 ?
O03 Er2 O4 132.93(19) . 2_666 ?
O2 Er2 O4 139.15(16) . 2_666 ?
O3 Er2 O4 50.97(16) 2_666 2_666 ?
O04 Er2 O4 63.86(18) . 2_666 ?
O9 Er2 C5 93.58(18) . 2_666 ?
O6 Er2 C5 95.90(18) . 2_666 ?
O10 Er2 C5 65.07(18) 2_666 2_666 ?
O3 Er2 C5 92.53(18) . 2_666 ?
O03 Er2 C5 149.52(19) . 2_666 ?
O2 Er2 C5 141.31(18) . 2_666 ?
O3 Er2 C5 26.17(18) 2_666 2_666 ?
O04 Er2 C5 76.53(19) . 2_666 ?
O4 Er2 C5 25.35(18) 2_666 2_666 ?
O9 Er2 Er2 68.48(12) . 2_666 ?
O6 Er2 Er2 144.14(12) . 2_666 ?
O10 Er2 Er2 69.19(12) 2_666 2_666 ?
O3 Er2 Er2 36.00(11) . 2_666 ?
O03 Er2 Er2 134.49(15) . 2_666 ?
O2 Er2 Er2 104.15(11) . 2_666 ?
O3 Er2 Er2 35.09(11) 2_666 2_666 ?
O04 Er2 Er2 114.84(13) . 2_666 ?
O4 Er2 Er2 83.10(11) 2_666 2_666 ?
C5 Er2 Er2 57.94(14) 2_666 2_666 ?
C1 O1 Er1 95.3(4) . . ?
C1 O2 Er2 134.5(4) . . ?
C1 O2 Er1 90.1(4) . . ?
Er2 O2 Er1 134.47(19) . . ?
C5 O3 Er2 135.7(4) . . ?
C5 O3 Er2 96.8(4) . 2_666 ?
Er2 O3 Er2 108.91(18) . 2_666 ?
C5 O4 Er2 89.1(4) . 2_666 ?
C6 O5 Er1 147.6(5) . . ?
C6 O6 Er2 135.9(4) . . ?
C10 O7 Er1 148.7(5) . 1_655 ?
C11 O9 Er2 139.2(4) . . ?
C11 O10 Er2 135.8(4) . 2_666 ?
C15 O11 Er1 93.9(4) . 2_666 ?
C15 O12 Er1 90.4(4) . 2_666 ?
O1 C1 O2 120.8(6) . . ?
O1 C1 C2 117.8(6) . . ?
O2 C1 C2 121.3(6) . . ?
O1 C1 Er1 58.5(4) . . ?
O2 C1 Er1 62.7(3) . . ?
C2 C1 Er1 168.4(5) . . ?
C3 C2 C4 118.0(6) . . ?
C3 C2 C1 116.5(6) . . ?
C4 C2 C1 125.4(6) . . ?
C4 C3 C2 122.0(6) 2_566 . ?
C3 C4 C2 120.0(6) 2_566 . ?
C3 C4 C5 116.7(6) 2_566 . ?
C2 C4 C5 123.3(6) . . ?
O4 C5 O3 120.5(6) . . ?
O4 C5 C4 119.7(6) . . ?
O3 C5 C4 119.6(6) . . ?
O4 C5 Er2 65.5(4) . 2_666 ?
O3 C5 Er2 57.0(3) . 2_666 ?
C4 C5 Er2 161.2(5) . 2_666 ?
O5 C6 O6 123.7(6) . . ?
O5 C6 C7 117.8(6) . . ?
O6 C6 C7 118.4(6) . . ?
C8 C7 C9 119.8(7) . 2_777 ?
C8 C7 C6 119.6(6) . . ?
C9 C7 C6 120.5(6) 2_777 . ?
C9 C8 C7 121.1(7) . . ?
C8 C9 C7 119.1(6) . 2_777 ?
C8 C9 C10 120.5(6) . . ?
C7 C9 C10 120.1(6) 2_777 . ?
O8 C10 O7 125.5(7) . . ?
O8 C10 C9 118.7(6) . . ?
O7 C10 C9 115.7(7) . . ?
O10 C11 O9 126.8(6) . . ?
O10 C11 C12 119.0(6) . . ?
O9 C11 C12 114.1(6) . . ?
C13 C12 C14 119.7(6) . . ?
C13 C12 C11 117.5(6) . . ?
C14 C12 C11 122.8(6) . . ?
C12 C13 C14 121.0(7) . 2_556 ?
C13 C14 C12 119.3(6) 2_556 . ?
C13 C14 C15 118.7(6) 2_556 . ?
C12 C14 C15 122.0(6) . . ?
O12 C15 O11 119.4(6) . . ?
O12 C15 C14 120.4(6) . . ?
O11 C15 C14 120.2(6) . . ?
O12 C15 Er1 62.6(4) . 2_666 ?
O11 C15 Er1 58.6(4) . 2_666 ?
C14 C15 Er1 165.6(5) . 2_666 ?

loop_
_geom_bond_atom_site_label_1
_geom_bond_atom_site_label_2
_geom_bond_distance
_geom_bond_site_symmetry_2
_geom_bond_publ_flag
Er1 O5 2.223(5) . ?
Er1 O7 2.229(5) 1_455 ?
Er1 O01 2.295(5) . ?
Er1 O11 2.362(5) 2_666 ?
Er1 O02 2.395(5) . ?
Er1 O1 2.397(5) . ?
Er1 O12 2.452(5) 2_666 ?
Er1 O2 2.488(4) . ?
Er1 C15 2.761(7) 2_666 ?
Er1 C1 2.800(7) . ?
Er2 O9 2.297(5) . ?
Er2 O6 2.308(5) . ?
Er2 O10 2.359(5) 2_666 ?
Er2 O3 2.388(5) . ?
Er2 O03 2.391(5) . ?
Er2 O2 2.401(4) . ?
Er2 O3 2.442(5) 2_666 ?
Er2 O04 2.462(6) . ?
Er2 O4 2.630(5) 2_666 ?
Er2 C5 2.890(7) 2_666 ?
Er2 Er2 3.9301(6) 2_666 ?
O1 C1 1.242(8) . ?
O2 C1 1.279(9) . ?
O3 C5 1.284(8) . ?
O3 Er2 2.442(5) 2_666 ?
O4 C5 1.237(8) . ?
O4 Er2 2.630(5) 2_666 ?
O5 C6 1.249(9) . ?
O6 C6 1.270(8) . ?
O7 C10 1.254(9) . ?
O7 Er1 2.229(5) 1_655 ?
O8 C10 1.246(9) . ?
O9 C11 1.271(8) . ?
O10 C11 1.247(8) . ?
O10 Er2 2.359(4) 2_666 ?
O11 C15 1.276(9) . ?
O11 Er1 2.362(5) 2_666 ?
O12 C15 1.253(9) . ?
O12 Er1 2.452(5) 2_666 ?
C1 C2 1.506(10) . ?
C2 C3 1.391(9) . ?
C2 C4 1.408(9) . ?
C3 C4 1.390(10) 2_566 ?
C4 C3 1.390(10) 2_566 ?
C4 C5 1.497(9) . ?
C5 Er2 2.890(7) 2_666 ?
C6 C7 1.492(10) . ?
C7 C8 1.386(10) . ?
C7 C9 1.406(10) 2_777 ?
C8 C9 1.380(10) . ?
C9 C7 1.406(10) 2_777 ?
C9 C10 1.513(9) . ?
C11 C12 1.522(9) . ?
C12 C13 1.372(9) . ?
C12 C14 1.396(10) . ?
C13 C14 1.392(9) 2_556 ?
C14 C13 1.392(9) 2_556 ?
C14 C15 1.496(9) . ?
C15 Er1 2.761(7) 2_666 ?
